data_4120463
loop_
_publ_author_name
'Aydillo, Carlos'
'Compa\~n\'on, Ismael'
'Avenoza, Alberto'
'Busto, Jes\'us H'
'Corzana, Francisco'
'Peregrina, Jes\'us M'
'Zurbano, Mar\'ia M'

_publ_section_title
;
 S-Michael additions to chiral dehydroalanines as an entry to glycosylated
 cysteines and a sulfa-tn antigen mimic.
;
_journal_issue 2
_journal_name_full 'Journal of the American Chemical Society'
_journal_page_first 789
_journal_page_last 800
_journal_paper_doi 10.1021/ja411522f
_journal_volume 136
_journal_year 2014
_chemical_formula_moiety 'C9 H13 N O6'
_chemical_formula_sum 'C9 H13 N O6'
_chemical_formula_weight 231.20
_chemical_name_systematic
;
 ?
;
_space_group_IT_number 4
_symmetry_cell_setting monoclinic
_symmetry_space_group_name_Hall 'P 2yb'
_symmetry_space_group_name_H-M 'P 1 21 1'
_atom_sites_solution_hydrogens geom
_atom_sites_solution_primary direct
_atom_sites_solution_secondary difmap
_audit_creation_method SHELXL-97
_cell_angle_alpha 90.00
_cell_angle_beta 94.28
_cell_angle_gamma 90.00
_cell_formula_units_Z 2
_cell_length_a 6.801
_cell_length_b 11.467
_cell_length_c 6.882
_cell_measurement_temperature 193(2)
_cell_volume 535.210
_computing_cell_refinement 'Denzo and Scalepak (1997)'
_computing_data_collection 'Nonius Kappa CCD'
_computing_data_reduction 'Denzo and Scalepak (1997)'
_computing_molecular_graphics 'ORTEP III'
_computing_publication_material 'SHELXL-97 (Sheldrick, 1997)'
_computing_structure_refinement 'SHELXL-97 (Sheldrick, 1997)'
_computing_structure_solution 'SHELXS-97 (Sheldrick, 1990)'
_diffrn_ambient_temperature 193(2)
_diffrn_measured_fraction_theta_full 0.994
_diffrn_measured_fraction_theta_max 0.994
_diffrn_measurement_device_type 'Nonius Kappa CCD'
_diffrn_measurement_method CCD
_diffrn_radiation_monochromator graphite
_diffrn_radiation_source 'normal-focus sealed tube'
_diffrn_radiation_type MoK\a
_diffrn_radiation_wavelength 0.71073
_diffrn_reflns_av_R_equivalents 0.0489
_diffrn_reflns_av_sigmaI/netI 0.0310
_diffrn_reflns_limit_h_max 8
_diffrn_reflns_limit_h_min -8
_diffrn_reflns_limit_k_max 14
_diffrn_reflns_limit_k_min -14
_diffrn_reflns_limit_l_max 8
_diffrn_reflns_limit_l_min -8
_diffrn_reflns_number 8415
_diffrn_reflns_theta_full 27.47
_diffrn_reflns_theta_max 27.47
_diffrn_reflns_theta_min 4.06
_exptl_absorpt_coefficient_mu 0.122
_exptl_absorpt_correction_type none
_exptl_crystal_colour colourless
_exptl_crystal_density_diffrn 1.435
_exptl_crystal_density_method 'not measured'
_exptl_crystal_description prism
_exptl_crystal_F_000 244
_exptl_crystal_size_max 0.85
_exptl_crystal_size_mid 0.60
_exptl_crystal_size_min 0.30
_refine_diff_density_max 0.283
_refine_diff_density_min -0.199
_refine_diff_density_rms 0.042
_refine_ls_abs_structure_details 'Flack H D (1983), Acta Cryst. A39, 876-881'
_refine_ls_abs_structure_Flack 0.0(8)
_refine_ls_extinction_coef 0.047(17)
_refine_ls_extinction_expression Fc^*^=kFc[1+0.001xFc^2^\l^3^/sin(2\q)]^-1/4^
_refine_ls_extinction_method SHELXL
_refine_ls_goodness_of_fit_ref 0.866
_refine_ls_hydrogen_treatment constr
_refine_ls_matrix_type full
_refine_ls_number_parameters 147
_refine_ls_number_reflns 2413
_refine_ls_number_restraints 1
_refine_ls_restrained_S_all 0.866
_refine_ls_R_factor_all 0.0373
_refine_ls_R_factor_gt 0.0342
_refine_ls_shift/su_max 0.000
_refine_ls_shift/su_mean 0.000
_refine_ls_structure_factor_coef Fsqd
_refine_ls_weighting_details 'calc w=1/[\s^2^(Fo^2^)+(0.1059P)^2^+0.0000P] where P=(Fo^2^+2Fc^2^)/3'
_refine_ls_weighting_scheme calc
_refine_ls_wR_factor_gt 0.1042
_refine_ls_wR_factor_ref 0.1078
_reflns_number_gt 2264
_reflns_number_total 2413
_reflns_threshold_expression >2sigma(I)
_cod_data_source_file ja411522f_si_004.cif
_cod_data_source_block shelxl
_cod_depositor_comments
;
The following automatic conversions were performed:

'_symmetry_cell_setting' value 'Monoclinic' changed to 'monoclinic'
according to
/usr/data/users/saulius/automatic-downloads/current/ACS/lib/dictionaries/cif_core.dic
dictionary named 'cif_core.dic' version 2.4.2 from 2011-04-26.

Automatic conversion script
Id: cif_fix_values 2281 2013-09-26 08:29:07Z andrius 
;
_cod_original_cell_volume 535.2
_cod_original_sg_symbol_H-M 'P 21'
_cod_database_code 4120463

loop_
_symmetry_equiv_pos_as_xyz
'x, y, z'
'-x, y+1/2, -z'

loop_
_atom_site_label
_atom_site_type_symbol
_atom_site_fract_x
_atom_site_fract_y
_atom_site_fract_z
_atom_site_U_iso_or_equiv
_atom_site_adp_type
_atom_site_occupancy
_atom_site_symmetry_multiplicity
_atom_site_calc_flag
_atom_site_refinement_flags
O1 O 0.63464(15) 0.11035(9) 0.81325(16) 0.0236(3) Uani 1 1 d .
O2 O 0.5832(2) 0.30717(14) 0.33722(16) 0.0384(3) Uani 1 1 d .
O6 O 0.35360(18) 0.42908(11) 0.9378(2) 0.0344(3) Uani 1 1 d .
H6 H 0.3565 0.4859 1.0102 0.052 Uiso 1 1 calc R
O3 O 0.78324(18) 0.15636(11) 0.41536(16) 0.0296(3) Uani 1 1 d .
O4 O 1.08647(16) 0.15436(12) 0.58728(16) 0.0295(3) Uani 1 1 d .
N1 N 0.70497(18) 0.27736(10) 0.65669(16) 0.0205(3) Uani 1 1 d .
O5 O 0.67656(19) 0.46803(11) 0.92045(19) 0.0371(3) Uani 1 1 d .
C2 C 0.8952(2) 0.11276(14) 0.5897(2) 0.0229(3) Uani 1 1 d .
C3 C 0.7997(2) 0.17722(12) 0.7561(2) 0.0198(3) Uani 1 1 d .
C4 C 0.5232(2) 0.30314(13) 0.7486(2) 0.0211(3) Uani 1 1 d .
H4 H 0.4143 0.3114 0.6479 0.025 Uiso 1 1 calc R
C5 C 1.2003(3) 0.1056(2) 0.4385(3) 0.0396(5) Uani 1 1 d .
H5A H 1.3297 0.1396 0.4478 0.059 Uiso 1 1 calc R
H5B H 1.1361 0.1221 0.3125 0.059 Uiso 1 1 calc R
H5C H 1.2108 0.0227 0.4561 0.059 Uiso 1 1 calc R
C6 C 0.6814(2) 0.25218(15) 0.4581(2) 0.0262(3) Uani 1 1 d .
C7 C 0.4898(2) 0.19226(13) 0.8726(2) 0.0219(3) Uani 1 1 d .
H7A H 0.5103 0.2092 1.0107 0.026 Uiso 1 1 calc R
H7B H 0.3574 0.1621 0.8453 0.026 Uiso 1 1 calc R
C8 C 0.5331(3) 0.41071(13) 0.8775(2) 0.0251(3) Uani 1 1 d .
C9 C 0.9382(2) 0.20900(17) 0.9309(2) 0.0292(4) Uani 1 1 d .
H9A H 1.0468 0.2534 0.8886 0.044 Uiso 1 1 calc R
H9B H 0.9870 0.1391 0.9943 0.044 Uiso 1 1 calc R
H9C H 0.8685 0.2546 1.0204 0.044 Uiso 1 1 calc R
C10 C 0.8782(3) -0.01900(16) 0.5941(3) 0.0373(4) Uani 1 1 d .
H10A H 0.7420 -0.0407 0.5958 0.056 Uiso 1 1 calc R
H10B H 0.9504 -0.0486 0.7088 0.056 Uiso 1 1 calc R
H10C H 0.9314 -0.0512 0.4804 0.056 Uiso 1 1 calc R

loop_
_atom_site_aniso_label
_atom_site_aniso_U_11
_atom_site_aniso_U_22
_atom_site_aniso_U_33
_atom_site_aniso_U_23
_atom_site_aniso_U_13
_atom_site_aniso_U_12
O1 0.0228(5) 0.0203(5) 0.0288(6) 0.0022(4) 0.0089(4) -0.0004(4)
O2 0.0452(7) 0.0506(8) 0.0196(5) 0.0070(5) 0.0034(5) 0.0083(6)
O6 0.0329(6) 0.0305(6) 0.0411(7) -0.0156(5) 0.0123(5) -0.0001(5)
O3 0.0316(6) 0.0389(6) 0.0183(5) -0.0079(5) 0.0013(4) 0.0044(5)
O4 0.0217(5) 0.0404(6) 0.0275(6) -0.0121(5) 0.0081(4) -0.0032(5)
N1 0.0252(6) 0.0207(6) 0.0162(6) -0.0001(4) 0.0054(4) -0.0003(5)
O5 0.0417(7) 0.0300(7) 0.0420(7) -0.0135(5) 0.0190(6) -0.0120(5)
C2 0.0219(6) 0.0269(7) 0.0203(7) -0.0055(6) 0.0036(5) 0.0000(6)
C3 0.0197(6) 0.0220(7) 0.0181(6) 0.0001(5) 0.0044(5) -0.0025(5)
C4 0.0236(7) 0.0207(6) 0.0194(6) 0.0000(5) 0.0040(5) 0.0012(5)
C5 0.0280(8) 0.0584(12) 0.0343(9) -0.0167(8) 0.0141(7) -0.0024(8)
C6 0.0278(7) 0.0320(8) 0.0194(7) -0.0005(6) 0.0056(5) -0.0012(6)
C7 0.0217(7) 0.0228(6) 0.0220(7) 0.0019(5) 0.0066(5) 0.0006(5)
C8 0.0339(8) 0.0197(7) 0.0229(7) 0.0011(5) 0.0098(6) 0.0001(5)
C9 0.0235(7) 0.0444(9) 0.0195(7) -0.0051(6) 0.0006(5) 0.0007(6)
C10 0.0442(9) 0.0252(8) 0.0443(10) -0.0090(7) 0.0156(8) 0.0004(7)

loop_
_atom_type_symbol
_atom_type_description
_atom_type_scat_dispersion_real
_atom_type_scat_dispersion_imag
_atom_type_scat_source
C C 0.0033 0.0016 'International Tables Vol C Tables 4.2.6.8 and 6.1.1.4'
H H 0.0000 0.0000 'International Tables Vol C Tables 4.2.6.8 and 6.1.1.4'
N N 0.0061 0.0033 'International Tables Vol C Tables 4.2.6.8 and 6.1.1.4'
O O 0.0106 0.0060 'International Tables Vol C Tables 4.2.6.8 and 6.1.1.4'

loop_
_geom_angle_atom_site_label_1
_geom_angle_atom_site_label_2
_geom_angle_atom_site_label_3
_geom_angle
C3 O1 C7 107.08(11)
C6 O3 C2 110.25(11)
C2 O4 C5 115.39(13)
C6 N1 C4 115.30(11)
C6 N1 C3 108.10(12)
C4 N1 C3 108.31(11)
O4 C2 O3 107.73(13)
O4 C2 C10 114.60(14)
O3 C2 C10 108.78(14)
O4 C2 C3 106.90(11)
O3 C2 C3 102.86(11)
C10 C2 C3 115.13(13)
O1 C3 N1 102.78(11)
O1 C3 C9 111.26(12)
N1 C3 C9 114.12(12)
O1 C3 C2 109.10(11)
N1 C3 C2 102.92(11)
C9 C3 C2 115.60(12)
N1 C4 C8 114.56(12)
N1 C4 C7 103.58(11)
C8 C4 C7 110.18(11)
O2 C6 O3 123.05(15)
O2 C6 N1 125.83(15)
O3 C6 N1 111.13(13)
O1 C7 C4 104.24(11)
O5 C8 O6 125.79(15)
O5 C8 C4 126.25(15)
O6 C8 C4 107.95(13)

loop_
_geom_bond_atom_site_label_1
_geom_bond_atom_site_label_2
_geom_bond_distance
O1 C3 1.4383(16)
O1 C7 1.4421(17)
O2 C6 1.205(2)
O6 C8 1.335(2)
O3 C6 1.343(2)
O3 C2 1.4604(18)
O4 C2 1.3866(18)
O4 C5 1.442(2)
N1 C6 1.3945(19)
N1 C4 1.4602(19)
N1 C3 1.4614(18)
O5 C8 1.195(2)
C2 C10 1.516(2)
C2 C3 1.547(2)
C3 C9 1.516(2)
C4 C8 1.518(2)
C4 C7 1.557(2)
